data_4333463
loop_
_publ_author_name
'Eid, Samar'
'Fourmigu\'e, Marc'
'Roisnel, Thierry'
'Lorcy, Dominique'

_publ_section_title
;
 Influence of the Thiazole Backbone on the Structural, Redox, and Optical
 Properties of Dithiolene and Diselenolene Complexes
;
_journal_issue 25
_journal_name_full 'Inorganic Chemistry'
_journal_page_first 10647
_journal_page_last 10654
_journal_paper_doi 10.1021/ic7013682
_journal_volume 46
_journal_year 2007
_chemical_compound_source 'synthesis as described'
_chemical_formula_moiety 'C8 H6  N2 Ni1 S8, C8 N1 H20'
_chemical_formula_sum 'C16 H26 N3 Ni S8'
_chemical_formula_weight 575.59
_chemical_name_systematic ?
_space_group_IT_number 15
_symmetry_cell_setting monoclinic
_symmetry_Int_Tables_number 15
_symmetry_space_group_name_Hall '-C 2yc'
_symmetry_space_group_name_H-M 'C 1 2/c 1'
_atom_sites_solution_hydrogens geom
_atom_sites_solution_primary direct
_atom_sites_solution_secondary difmap
_audit_conform_dict_location ftp://ftp.iucr.org/pub/cif_core.dic
_audit_conform_dict_name cif_core.dic
_audit_conform_dict_version 2.3
_audit_creation_date 2006-09-19T09:49:02-00:00
_audit_creation_method 'WinGX routine CIF_UPDATE'
_cell_angle_alpha 90
_cell_angle_beta 110.857(3)
_cell_angle_gamma 90
_cell_formula_units_Z 4
_cell_length_a 21.7845(19)
_cell_length_b 6.3878(6)
_cell_length_c 18.8278(16)
_cell_measurement_reflns_used 0
_cell_measurement_temperature 100(2)
_cell_measurement_theta_max 27.44
_cell_measurement_theta_min 3.34
_cell_measurement_wavelength 0.71073
_cell_volume 2448.3(4)
_computing_cell_refinement 'Bruker SMART'
_computing_data_collection 'Bruker SMART'
_computing_data_reduction 'Bruker SAINT'
_computing_molecular_graphics 'Ortep-3 for Windows (Farrugia, 1997)'
_computing_publication_material 'WinGX publication routines (Farrugia, 1999)'
_computing_structure_refinement 'SHELXL-97 (Sheldrick, 1997)'
_computing_structure_solution 'SIR97 (Altomare et al., 1999)'
_diffrn_ambient_temperature 100(2)
_diffrn_detector 'CCD plate'
_diffrn_measured_fraction_theta_full 0.999
_diffrn_measured_fraction_theta_max 0.999
_diffrn_measurement_device_type 'APEXII, Bruker-AXS'
_diffrn_measurement_method 'CCD rotation images, thin slices'
_diffrn_radiation_monochromator graphite
_diffrn_radiation_probe x-ray
_diffrn_radiation_type MoK\a
_diffrn_radiation_wavelength 0.71073
_diffrn_reflns_av_R_equivalents 0.0315
_diffrn_reflns_av_unetI/netI 0.0251
_diffrn_reflns_limit_h_max 28
_diffrn_reflns_limit_h_min -28
_diffrn_reflns_limit_k_max 8
_diffrn_reflns_limit_k_min -8
_diffrn_reflns_limit_l_max 20
_diffrn_reflns_limit_l_min -24
_diffrn_reflns_number 12093
_diffrn_reflns_theta_full 27.44
_diffrn_reflns_theta_max 27.44
_diffrn_reflns_theta_min 3.34
_exptl_absorpt_coefficient_mu 1.484
_exptl_absorpt_correction_T_max 0.928
_exptl_absorpt_correction_T_min 0.442
_exptl_absorpt_correction_type multi-scan
_exptl_absorpt_process_details
;
  [Sheldrick, G.M. (2002). SADABS Bruker AXS Inc., Madison, Wisconsin, USA]
;
_exptl_crystal_colour black
_exptl_crystal_density_diffrn 1.562
_exptl_crystal_density_method 'not measured'
_exptl_crystal_description prism
_exptl_crystal_F_000 1196
_exptl_crystal_size_max 0.55
_exptl_crystal_size_mid 0.2
_exptl_crystal_size_min 0.05
_refine_diff_density_max 0.511
_refine_diff_density_min -0.335
_refine_diff_density_rms 0.063
_refine_ls_extinction_method none
_refine_ls_goodness_of_fit_ref 1.098
_refine_ls_hydrogen_treatment constr
_refine_ls_matrix_type full
_refine_ls_number_parameters 145
_refine_ls_number_reflns 2800
_refine_ls_number_restraints 0
_refine_ls_restrained_S_all 1.098
_refine_ls_R_factor_all 0.0422
_refine_ls_R_factor_gt 0.034
_refine_ls_shift/su_max 0
_refine_ls_shift/su_mean 0
_refine_ls_structure_factor_coef Fsqd
_refine_ls_weighting_details 'calc w=1/[\s^2^(Fo^2^)+(0.0279P)^2^+4.9998P] where P=(Fo^2^+2Fc^2^)/3'
_refine_ls_weighting_scheme calc
_refine_ls_wR_factor_gt 0.0791
_refine_ls_wR_factor_ref 0.0829
_reflns_number_gt 2406
_reflns_number_total 2800
_reflns_threshold_expression >2sigma(I)
_cod_data_source_file ic7013682sup3.cif
_cod_data_source_block job
_cod_original_sg_symbol_H-M 'C 2/c'
_cod_database_code 4333463

loop_
_symmetry_equiv_pos_as_xyz
'x, y, z'
'-x, y, -z+1/2'
'x+1/2, y+1/2, z'
'-x+1/2, y+1/2, -z+1/2'
'-x, -y, -z'
'x, -y, z-1/2'
'-x+1/2, -y+1/2, -z'
'x+1/2, -y+1/2, z-1/2'

loop_
_atom_site_label
_atom_site_type_symbol
_atom_site_fract_x
_atom_site_fract_y
_atom_site_fract_z
_atom_site_U_iso_or_equiv
_atom_site_adp_type
_atom_site_occupancy
_atom_site_symmetry_multiplicity
_atom_site_calc_flag
_atom_site_refinement_flags
_atom_site_disorder_assembly
_atom_site_disorder_group
Ni1 Ni 0 0 0.5 0.02708(12) Uani 1 2 d S . .
S6 S 0.32458(3) 0.29205(12) 0.66526(4) 0.04528(19) Uani 1 1 d . . .
S1A S 0.0804(2) -0.1688(6) 0.5882(3) 0.0332(6) Uani 0.696(4) 1 d P A 1
S2A S 0.06490(11) 0.2389(4) 0.48746(14) 0.0244(3) Uani 0.696(4) 1 d P A 1
C1A C 0.14578(16) -0.0092(6) 0.5964(2) 0.0254(8) Uiso 0.696(4) 1 d P A 1
S3 S 0.22630(4) -0.02954(18) 0.66130(6) 0.0347(4) Uani 0.696(4) 1 d P A 1
C5A C 0.24797(12) 0.2067(4) 0.62602(13) 0.0308(5) Uiso 0.696(4) 1 d P A 1
N4 N 0.19761(13) 0.2778(6) 0.57058(16) 0.0233(6) Uiso 0.696(4) 1 d P A 1
C4 C 0.20068(19) 0.4713(7) 0.5293(2) 0.0307(8) Uiso 0.696(4) 1 d P A 1
H4A H 0.1578 0.4975 0.4898 0.046 Uiso 0.348(2) 1 calc PR A 1
H4B H 0.234 0.4558 0.5058 0.046 Uiso 0.348(2) 1 calc PR A 1
H4C H 0.2123 0.5893 0.5649 0.046 Uiso 0.348(2) 1 calc PR A 1
H4D H 0.245 0.5309 0.5505 0.046 Uiso 0.348(2) 1 calc PR A 1
H4E H 0.1688 0.5725 0.5345 0.046 Uiso 0.348(2) 1 calc PR A 1
H4F H 0.1904 0.4391 0.4754 0.046 Uiso 0.348(2) 1 calc PR A 1
C2A C 0.13928(16) 0.1650(7) 0.5533(2) 0.0215(7) Uiso 0.696(4) 1 d P A 1
S1B S 0.0845(5) -0.1288(13) 0.5771(5) 0.0301(12) Uani 0.304(4) 1 d P A 2
S2B S 0.0490(3) 0.2784(10) 0.4733(4) 0.0309(9) Uani 0.304(4) 1 d P A 2
C1B C 0.1272(4) 0.2286(13) 0.5320(5) 0.0219(16) Uiso 0.304(4) 1 d P A 2
N3 N 0.2083(4) 0.0545(12) 0.6281(4) 0.0276(15) Uiso 0.304(4) 1 d P A 2
C3 C 0.2349(5) -0.112(2) 0.6832(6) 0.038(2) Uiso 0.304(4) 1 d P A 2
H3A H 0.2004 -0.2147 0.6789 0.057 Uiso 0.152(2) 1 calc PR A 2
H3B H 0.2508 -0.0524 0.7346 0.057 Uiso 0.152(2) 1 calc PR A 2
H3C H 0.2713 -0.1801 0.6734 0.057 Uiso 0.152(2) 1 calc PR A 2
H3D H 0.2813 -0.0834 0.7124 0.057 Uiso 0.152(2) 1 calc PR A 2
H3E H 0.2309 -0.2458 0.6566 0.057 Uiso 0.152(2) 1 calc PR A 2
H3F H 0.2103 -0.118 0.7179 0.057 Uiso 0.152(2) 1 calc PR A 2
C5B C 0.24797(12) 0.2067(4) 0.62602(13) 0.0308(5) Uiso 0.304(4) 1 d P A 2
S4 S 0.19554(9) 0.3915(4) 0.55195(13) 0.0318(10) Uani 0.304(4) 1 d P A 2
C2B C 0.1422(3) 0.0616(16) 0.5768(5) 0.0214(16) Uiso 0.304(4) 1 d P A 2
N11 N 0 0.2954(4) 0.75 0.0252(5) Uani 1 2 d S . 2
C11 C 0.04290(12) 0.4397(4) 0.72317(13) 0.0315(5) Uani 1 1 d . B 2
H11A H 0.0141 0.5241 0.6801 0.038 Uiso 1 1 calc R B 2
H11B H 0.066 0.5375 0.7649 0.038 Uiso 1 1 calc R B 2
C12 C 0.09348(9) 0.3300(3) 0.69833(10) 0.0432(6) Uani 1 1 d . B 2
H12A H 0.119 0.4344 0.6824 0.065 Uiso 1 1 calc R B 2
H12B H 0.0712 0.2365 0.6556 0.065 Uiso 1 1 calc R B 2
H12C H 0.123 0.2482 0.7408 0.065 Uiso 1 1 calc R B 2
C21 C -0.04126(9) 0.1523(3) 0.68648(10) 0.0304(5) Uani 1 1 d R B 2
H21A H -0.0113 0.0683 0.6687 0.036 Uiso 1 1 calc R B 2
H21B H -0.0654 0.0538 0.7077 0.036 Uiso 1 1 calc R B 2
C22 C -0.09016(13) 0.2604(4) 0.61879(13) 0.0362(5) Uani 1 1 d . B 2
H22A H -0.1142 0.1556 0.5812 0.054 Uiso 1 1 calc R B 2
H22B H -0.0669 0.3552 0.5961 0.054 Uiso 1 1 calc R B 2
H22C H -0.1211 0.3408 0.6351 0.054 Uiso 1 1 calc R B 2

loop_
_atom_site_aniso_label
_atom_site_aniso_U_11
_atom_site_aniso_U_22
_atom_site_aniso_U_33
_atom_site_aniso_U_23
_atom_site_aniso_U_13
_atom_site_aniso_U_12
Ni1 0.0188(2) 0.0293(2) 0.0347(2) -0.00743(17) 0.01147(16) -0.00812(16)
S6 0.0162(3) 0.0467(4) 0.0610(4) -0.0101(3) -0.0008(3) -0.0012(2)
S1A 0.0230(7) 0.0300(12) 0.0448(14) 0.0072(8) 0.0099(8) -0.0045(7)
S2A 0.0164(9) 0.0263(9) 0.0283(8) 0.0015(6) 0.0051(7) -0.0031(6)
S3 0.0196(5) 0.0359(7) 0.0424(6) 0.0114(6) 0.0035(4) 0.0004(4)
S1B 0.029(2) 0.029(3) 0.032(2) -0.001(2) 0.0101(14) -0.002(2)
S2B 0.020(2) 0.027(2) 0.040(2) 0.0067(14) 0.0046(17) -0.0039(14)
S4 0.0166(9) 0.0378(19) 0.0369(13) 0.0031(12) 0.0046(8) -0.0036(8)
N11 0.0295(13) 0.0238(13) 0.0221(12) 0 0.0089(11) 0
C11 0.0353(13) 0.0301(12) 0.0292(11) 0.0030(9) 0.0114(10) -0.0070(10)
C12 0.0417(15) 0.0543(17) 0.0402(14) -0.0065(13) 0.0229(12) -0.0104(12)
C21 0.0350(12) 0.0274(11) 0.0290(11) -0.0047(9) 0.0117(10) -0.0041(9)
C22 0.0413(14) 0.0389(14) 0.0265(11) -0.0010(10) 0.0097(10) -0.0038(11)

loop_
_atom_type_symbol
_atom_type_description
_atom_type_scat_dispersion_real
_atom_type_scat_dispersion_imag
_atom_type_scat_source
C C 0.0033 0.0016 'International Tables Vol C Tables 4.2.6.8 and 6.1.1.4'
H H 0 0 'International Tables Vol C Tables 4.2.6.8 and 6.1.1.4'
N N 0.0061 0.0033 'International Tables Vol C Tables 4.2.6.8 and 6.1.1.4'
S S 0.1246 0.1234 'International Tables Vol C Tables 4.2.6.8 and 6.1.1.4'
Ni Ni 0.3393 1.1124 'International Tables Vol C Tables 4.2.6.8 and 6.1.1.4'

loop_
_geom_angle_atom_site_label_1
_geom_angle_atom_site_label_2
_geom_angle_atom_site_label_3
_geom_angle
_geom_angle_site_symmetry_1
_geom_angle_site_symmetry_3
S1B Ni1 S1B 180.0(5) 5_556 .
S1B Ni1 S2A 95.5(2) 5_556 .
S1B Ni1 S2A 84.5(2) . .
S1B Ni1 S2A 84.5(2) 5_556 5_556
S1B Ni1 S2A 95.5(2) . 5_556
S2A Ni1 S2A 180.00(9) . 5_556
S1B Ni1 S1A 8.8(3) 5_556 5_556
S1B Ni1 S1A 171.2(3) . 5_556
S2A Ni1 S1A 86.97(10) . 5_556
S2A Ni1 S1A 93.03(10) 5_556 5_556
S1B Ni1 S1A 171.2(3) 5_556 .
S1B Ni1 S1A 8.8(3) . .
S2A Ni1 S1A 93.03(10) . .
S2A Ni1 S1A 86.97(10) 5_556 .
S1A Ni1 S1A 180.0(2) 5_556 .
S1B Ni1 S2B 84.4(2) 5_556 .
S1B Ni1 S2B 95.6(2) . .
S2A Ni1 S2B 11.26(12) . .
S2A Ni1 S2B 168.74(12) 5_556 .
S1A Ni1 S2B 75.87(14) 5_556 .
S1A Ni1 S2B 104.13(14) . .
S1B Ni1 S2B 95.6(2) 5_556 5_556
S1B Ni1 S2B 84.4(2) . 5_556
S2A Ni1 S2B 168.74(12) . 5_556
S2A Ni1 S2B 11.26(12) 5_556 5_556
S1A Ni1 S2B 104.13(14) 5_556 5_556
S1A Ni1 S2B 75.87(14) . 5_556
S2B Ni1 S2B 180.0(3) . 5_556
C1A S1A Ni1 100.8(2) . .
C2A S2A Ni1 102.33(17) . .
C2A C1A S1A 121.9(3) . .
C2A C1A S3 110.1(3) . .
S1A C1A S3 127.8(3) . .
C1A S3 C5A 90.55(17) . .
N4 C5A S6 132.2(2) . .
N4 C5A S3 109.7(2) . .
S6 C5A S3 118.12(14) . .
C5A N4 C2A 116.5(3) . .
C5A N4 C4 122.3(3) . .
C2A N4 C4 121.3(3) . .
N4 C4 H4A 109.5 . .
N4 C4 H4B 109.5 . .
H4A C4 H4B 109.5 . .
N4 C4 H4C 109.5 . .
H4A C4 H4C 109.5 . .
H4B C4 H4C 109.5 . .
N4 C4 H4D 109.5 . .
H4A C4 H4D 141.1 . .
H4B C4 H4D 56.3 . .
H4C C4 H4D 56.3 . .
N4 C4 H4E 109.5 . .
H4A C4 H4E 56.3 . .
H4B C4 H4E 141.1 . .
H4C C4 H4E 56.3 . .
H4D C4 H4E 109.5 . .
N4 C4 H4F 109.5 . .
H4A C4 H4F 56.3 . .
H4B C4 H4F 56.3 . .
H4C C4 H4F 141.1 . .
H4D C4 H4F 109.5 . .
H4E C4 H4F 109.5 . .
C1A C2A N4 113.1(3) . .
C1A C2A S2A 121.9(3) . .
N4 C2A S2A 124.9(4) . .
C2B S1B Ni1 100.5(5) . .
C1B S2B Ni1 98.9(4) . .
C2B C1B S2B 121.8(6) . .
C2B C1B S4 110.1(7) . .
S2B C1B S4 127.6(6) . .
C2B N3 C3 123.9(8) . .
N3 C3 H3A 109.5 . .
N3 C3 H3B 109.5 . .
H3A C3 H3B 109.5 . .
N3 C3 H3C 109.5 . .
H3A C3 H3C 109.5 . .
H3B C3 H3C 109.5 . .
N3 C3 H3D 109.5 . .
H3A C3 H3D 141.1 . .
H3B C3 H3D 56.3 . .
H3C C3 H3D 56.3 . .
N3 C3 H3E 109.5 . .
H3A C3 H3E 56.3 . .
H3B C3 H3E 141.1 . .
H3C C3 H3E 56.3 . .
H3D C3 H3E 109.5 . .
N3 C3 H3F 109.5 . .
H3A C3 H3F 56.3 . .
H3B C3 H3F 56.3 . .
H3C C3 H3F 141.1 . .
H3D C3 H3F 109.5 . .
H3E C3 H3F 109.5 . .
C1B C2B N3 114.7(8) . .
C1B C2B S1B 123.1(7) . .
N3 C2B S1B 122.1(8) . .
C21 N11 C21 106.0(2) . 2_556
C21 N11 C11 111.37(11) . .
C21 N11 C11 111.39(11) 2_556 .
C21 N11 C11 111.39(11) . 2_556
C21 N11 C11 111.37(11) 2_556 2_556
C11 N11 C11 105.4(2) . 2_556
C12 C11 N11 115.03(19) . .
C12 C11 H11A 108.5 . .
N11 C11 H11A 108.5 . .
C12 C11 H11B 108.5 . .
N11 C11 H11B 108.5 . .
H11A C11 H11B 107.5 . .
C11 C12 H12A 109.5 . .
C11 C12 H12B 109.5 . .
H12A C12 H12B 109.5 . .
C11 C12 H12C 109.5 . .
H12A C12 H12C 109.5 . .
H12B C12 H12C 109.5 . .
C22 C21 N11 115.60(17) . .
C22 C21 H21A 108.4 . .
N11 C21 H21A 108.4 . .
C22 C21 H21B 108.4 . .
N11 C21 H21B 108.4 . .
H21A C21 H21B 107.4 . .
C21 C22 H22A 109.5 . .
C21 C22 H22B 109.5 . .
H22A C22 H22B 109.5 . .
C21 C22 H22C 109.5 . .
H22A C22 H22C 109.5 . .
H22B C22 H22C 109.5 . .

loop_
_geom_bond_atom_site_label_1
_geom_bond_atom_site_label_2
_geom_bond_distance
_geom_bond_site_symmetry_2
Ni1 S1B 2.066(11) 5_556
Ni1 S1B 2.066(11) .
Ni1 S2A 2.150(3) .
Ni1 S2A 2.150(3) 5_556
Ni1 S1A 2.218(5) 5_556
Ni1 S1A 2.218(5) .
Ni1 S2B 2.221(6) .
Ni1 S2B 2.221(6) 5_556
S6 C5A 1.658(2) .
S1A C1A 1.714(5) .
S2A C2A 1.719(4) .
C1A C2A 1.354(5) .
C1A S3 1.749(4) .
S3 C5A 1.779(3) .
C5A N4 1.298(4) .
N4 C2A 1.395(4) .
N4 C4 1.474(7) .
C4 H4A 0.98 .
C4 H4B 0.98 .
C4 H4C 0.98 .
C4 H4D 0.98 .
C4 H4E 0.98 .
C4 H4F 0.98 .
S1B C2B 1.750(12) .
S2B C1B 1.698(9) .
C1B C2B 1.327(11) .
C1B S4 1.744(7) .
N3 C2B 1.422(10) .
N3 C3 1.453(18) .
C3 H3A 0.98 .
C3 H3B 0.98 .
C3 H3C 0.98 .
C3 H3D 0.98 .
C3 H3E 0.98 .
C3 H3F 0.98 .
N11 C21 1.519(2) .
N11 C21 1.519(2) 2_556
N11 C11 1.521(3) .
N11 C11 1.521(3) 2_556
C11 C12 1.514(3) .
C11 H11A 0.99 .
C11 H11B 0.99 .
C12 H12A 0.98 .
C12 H12B 0.98 .
C12 H12C 0.98 .
C21 C22 1.506(3) .
C21 H21A 0.99 .
C21 H21B 0.99 .
C22 H22A 0.98 .
C22 H22B 0.98 .
C22 H22C 0.98 .
